data_7135654
loop_
_publ_author_name
'Calder&#xf3;n-D&#xed;az, Alvaro'
'Dutta, Sanjay'
'Kruczy&#x144;ski, Tomasz'
'McMillen, Colin D.'
'Ashokan, Ajith'
'Salman, Seyhan'
'Stollenz, Michael'

_publ_section_title
;
 Ethylene-bridged bis(borylamidinates) as near-UV fluorescent emitters
 with narrow emission bands.
;
_journal_name_full 'Chemical communications (Cambridge, England)'
_journal_paper_doi 10.1039/d6cc00451b
_journal_year 2026
_chemical_formula_sum 'C26 H38 B2 F4 N6'
_chemical_formula_weight 532.24
_space_group_crystal_system triclinic
_space_group_IT_number 2
_space_group_name_Hall '-P 1'
_space_group_name_H-M_alt 'P -1'
_atom_sites_solution_hydrogens geom
_atom_sites_solution_primary dual
_atom_sites_solution_secondary difmap
_audit_creation_method SHELXL-2016/6
_audit_update_record
;
2026-01-06 deposited with the CCDC.	2026-03-11 downloaded from the CCDC.
;
_cell_angle_alpha 107.216(3)
_cell_angle_beta 105.836(3)
_cell_angle_gamma 93.887(3)
_cell_formula_units_Z 1
_cell_length_a 8.2300(7)
_cell_length_b 8.6335(7)
_cell_length_c 10.4627(8)
_cell_measurement_reflns_used 9954
_cell_measurement_temperature 100(2)
_cell_measurement_theta_max 28.36
_cell_measurement_theta_min 2.50
_cell_volume 674.17(10)
_computing_cell_refinement 'Bruker SAINT'
_computing_data_collection 'Bruker APEX3'
_computing_data_reduction 'Bruker SAINT'
_computing_molecular_graphics 'Bruker SHELXTL'
_computing_publication_material 'Bruker SHELXTL'
_computing_structure_refinement 'SHELXL-2016/6 (Sheldrick, 2016)'
_computing_structure_solution 'SHELXT 2014/5 (Sheldrick, 2014)'
_diffrn_ambient_temperature 100(2)
_diffrn_measured_fraction_theta_full 0.996
_diffrn_measured_fraction_theta_max 0.997
_diffrn_measurement_device_type 'Bruker D8 Venture Photon 2'
_diffrn_measurement_method '\f and \w scans'
_diffrn_radiation_type MoK\a
_diffrn_radiation_wavelength 0.71073
_diffrn_reflns_av_R_equivalents 0.0396
_diffrn_reflns_av_unetI/netI 0.0263
_diffrn_reflns_Laue_measured_fraction_full 0.996
_diffrn_reflns_Laue_measured_fraction_max 0.997
_diffrn_reflns_limit_h_max 10
_diffrn_reflns_limit_h_min -10
_diffrn_reflns_limit_k_max 10
_diffrn_reflns_limit_k_min -10
_diffrn_reflns_limit_l_max 13
_diffrn_reflns_limit_l_min -13
_diffrn_reflns_number 15035
_diffrn_reflns_point_group_measured_fraction_full 0.996
_diffrn_reflns_point_group_measured_fraction_max 0.997
_diffrn_reflns_theta_full 25.242
_diffrn_reflns_theta_max 26.499
_diffrn_reflns_theta_min 2.141
_diffrn_source 'Incoatec I\mS'
_exptl_absorpt_coefficient_mu 0.098
_exptl_absorpt_correction_T_max 1.0000
_exptl_absorpt_correction_T_min 0.9612
_exptl_absorpt_correction_type multi-scan
_exptl_absorpt_process_details 'SADABS, Bruker'
_exptl_crystal_colour colourless
_exptl_crystal_density_diffrn 1.311
_exptl_crystal_description block
_exptl_crystal_F_000 282
_exptl_crystal_size_max 0.231
_exptl_crystal_size_mid 0.116
_exptl_crystal_size_min 0.101
_refine_diff_density_max 0.311
_refine_diff_density_min -0.203
_refine_diff_density_rms 0.042
_refine_ls_extinction_method none
_refine_ls_goodness_of_fit_ref 1.086
_refine_ls_hydrogen_treatment constr
_refine_ls_matrix_type full
_refine_ls_number_parameters 177
_refine_ls_number_reflns 2787
_refine_ls_number_restraints 0
_refine_ls_restrained_S_all 1.086
_refine_ls_R_factor_all 0.0421
_refine_ls_R_factor_gt 0.0359
_refine_ls_shift/su_max 0.000
_refine_ls_shift/su_mean 0.000
_refine_ls_structure_factor_coef Fsqd
_refine_ls_weighting_details 'w=1/[\s^2^(Fo^2^)+(0.0404P)^2^+0.2813P] where P=(Fo^2^+2Fc^2^)/3'
_refine_ls_weighting_scheme calc
_refine_ls_wR_factor_gt 0.0896
_refine_ls_wR_factor_ref 0.0975
_reflns_Friedel_coverage 0.000
_reflns_number_gt 2438
_reflns_number_total 2787
_reflns_threshold_expression 'I > 2\s(I)'
_cod_data_source_file d6cc00451b3.cif
_cod_data_source_block 4
_cod_database_code 7135654
_shelx_shelxl_version_number 2016/6
_shelx_space_group_comment
;
The symmetry employed for this shelxl refinement is uniquely defined
by the following loop, which should always be used as a source of
symmetry information in preference to the above space-group names.
They are only intended as comments.
;
_shelx_estimated_absorpt_t_min 0.978
_shelx_estimated_absorpt_t_max 0.990

loop_
_space_group_symop_operation_xyz
'x, y, z'
'-x, -y, -z'

loop_
_atom_site_label
_atom_site_type_symbol
_atom_site_fract_x
_atom_site_fract_y
_atom_site_fract_z
_atom_site_U_iso_or_equiv
_atom_site_adp_type
_atom_site_occupancy
_atom_site_site_symmetry_order
_atom_site_calc_flag
_atom_site_refinement_flags_posn
_atom_site_refinement_flags_adp
_atom_site_refinement_flags_occupancy
_atom_site_disorder_assembly
_atom_site_disorder_group
F1 F 0.58997(9) 0.10452(8) 0.83784(7) 0.01954(19) Uani 1 1 d . . . . .
F2 F 0.78337(9) 0.19054(9) 0.74324(7) 0.01972(19) Uani 1 1 d . . . . .
N1 N 0.65956(13) 0.39581(12) 0.87938(10) 0.0145(2) Uani 1 1 d . . . . .
N2 N 0.48417(12) 0.19597(12) 0.63936(10) 0.0140(2) Uani 1 1 d . . . . .
N3 N 0.44940(13) 0.47204(12) 0.71081(10) 0.0156(2) Uani 1 1 d . . . . .
C1 C 0.57300(15) 0.50957(15) 0.83663(12) 0.0147(2) Uani 1 1 d . . . . .
C2 C 0.61194(16) 0.67533(15) 0.92401(13) 0.0176(3) Uani 1 1 d . . . . .
H2 H 0.549404 0.753748 0.894531 0.021 Uiso 1 1 calc R U . . .
C3 C 0.73879(16) 0.72501(15) 1.05094(13) 0.0180(3) Uani 1 1 d . . . . .
C4 C 0.82251(16) 0.60361(16) 1.09312(13) 0.0188(3) Uani 1 1 d . . . . .
H4 H 0.909232 0.634378 1.181410 0.023 Uiso 1 1 calc R U . . .
C5 C 0.78203(15) 0.44181(15) 1.00988(12) 0.0169(3) Uani 1 1 d . . . . .
C6 C 0.78972(18) 0.90238(16) 1.14215(14) 0.0238(3) Uani 1 1 d . . . . .
H6A H 0.721602 0.969967 1.095142 0.036 Uiso 1 1 calc R U . . .
H6B H 0.911444 0.937574 1.158289 0.036 Uiso 1 1 calc R U . . .
H6C H 0.769318 0.915206 1.232455 0.036 Uiso 1 1 calc R U . . .
C7 C 0.86701(17) 0.31388(16) 1.06121(13) 0.0225(3) Uani 1 1 d . . . . .
H7A H 0.968603 0.367406 1.142258 0.034 Uiso 1 1 calc R U . . .
H7B H 0.901039 0.239210 0.985803 0.034 Uiso 1 1 calc R U . . .
H7C H 0.786940 0.251407 1.089108 0.034 Uiso 1 1 calc R U . . .
C8 C 0.40551(15) 0.32221(14) 0.61801(12) 0.0138(2) Uani 1 1 d . . . . .
C9 C 0.25463(15) 0.30772(14) 0.48670(12) 0.0153(3) Uani 1 1 d . . . . .
C10 C 0.21828(16) 0.48081(15) 0.48832(13) 0.0201(3) Uani 1 1 d . . . . .
H10A H 0.318822 0.543813 0.483564 0.030 Uiso 1 1 calc R U . . .
H10B H 0.193088 0.536947 0.575229 0.030 Uiso 1 1 calc R U . . .
H10C H 0.119810 0.471839 0.407190 0.030 Uiso 1 1 calc R U . . .
C11 C 0.09199(16) 0.21205(16) 0.49108(13) 0.0195(3) Uani 1 1 d . . . . .
H11A H 0.067002 0.267694 0.578195 0.029 Uiso 1 1 calc R U . . .
H11B H 0.110393 0.100124 0.487674 0.029 Uiso 1 1 calc R U . . .
H11C H -0.004687 0.207585 0.410145 0.029 Uiso 1 1 calc R U . . .
C12 C 0.29225(16) 0.22807(15) 0.34752(12) 0.0177(3) Uani 1 1 d . . . . .
H12A H 0.205872 0.246140 0.270169 0.027 Uiso 1 1 calc R U . . .
H12B H 0.288864 0.109803 0.330326 0.027 Uiso 1 1 calc R U . . .
H12C H 0.405956 0.277580 0.353486 0.027 Uiso 1 1 calc R U . . .
C13 C 0.43623(15) 0.02373(14) 0.54196(12) 0.0149(3) Uani 1 1 d . . . . .
H13A H 0.320457 0.009799 0.475398 0.018 Uiso 1 1 calc R U . . .
H13B H 0.431902 -0.051465 0.596781 0.018 Uiso 1 1 calc R U . . .
B1 B 0.62983(17) 0.21677(16) 0.77460(14) 0.0152(3) Uani 1 1 d . . . . .

loop_
_atom_site_aniso_label
_atom_site_aniso_U_11
_atom_site_aniso_U_22
_atom_site_aniso_U_33
_atom_site_aniso_U_23
_atom_site_aniso_U_13
_atom_site_aniso_U_12
F1 0.0233(4) 0.0166(4) 0.0166(4) 0.0064(3) 0.0022(3) 0.0017(3)
F2 0.0141(4) 0.0219(4) 0.0173(4) 0.0005(3) 0.0020(3) 0.0037(3)
N1 0.0142(5) 0.0157(5) 0.0117(5) 0.0031(4) 0.0028(4) 0.0011(4)
N2 0.0135(5) 0.0133(5) 0.0120(5) 0.0013(4) 0.0022(4) 0.0015(4)
N3 0.0153(5) 0.0157(5) 0.0141(5) 0.0035(4) 0.0034(4) 0.0014(4)
C1 0.0141(6) 0.0171(6) 0.0137(6) 0.0048(5) 0.0059(4) 0.0015(4)
C2 0.0193(6) 0.0165(6) 0.0164(6) 0.0039(5) 0.0065(5) 0.0022(5)
C3 0.0183(6) 0.0185(6) 0.0155(6) 0.0018(5) 0.0075(5) -0.0011(5)
C4 0.0167(6) 0.0229(6) 0.0131(6) 0.0027(5) 0.0031(5) -0.0005(5)
C5 0.0150(6) 0.0214(6) 0.0130(6) 0.0048(5) 0.0036(5) 0.0012(5)
C6 0.0242(7) 0.0191(6) 0.0204(6) -0.0008(5) 0.0038(5) -0.0018(5)
C7 0.0233(7) 0.0239(7) 0.0157(6) 0.0059(5) -0.0007(5) 0.0038(5)
C8 0.0130(5) 0.0151(6) 0.0136(5) 0.0042(4) 0.0051(4) 0.0013(4)
C9 0.0139(6) 0.0160(6) 0.0143(6) 0.0043(5) 0.0020(4) 0.0031(4)
C10 0.0196(6) 0.0180(6) 0.0185(6) 0.0049(5) 0.0001(5) 0.0052(5)
C11 0.0141(6) 0.0216(6) 0.0198(6) 0.0043(5) 0.0035(5) 0.0018(5)
C12 0.0187(6) 0.0191(6) 0.0141(6) 0.0056(5) 0.0030(5) 0.0039(5)
C13 0.0158(6) 0.0124(6) 0.0135(5) 0.0020(5) 0.0025(5) 0.0012(4)
B1 0.0149(6) 0.0150(6) 0.0133(6) 0.0034(5) 0.0021(5) 0.0022(5)

loop_
_atom_type_symbol
_atom_type_description
_atom_type_scat_dispersion_real
_atom_type_scat_dispersion_imag
_atom_type_scat_source
C C 0.0033 0.0016 'International Tables Vol C Tables 4.2.6.8 and 6.1.1.4'
H H 0.0000 0.0000 'International Tables Vol C Tables 4.2.6.8 and 6.1.1.4'
B B 0.0013 0.0007 'International Tables Vol C Tables 4.2.6.8 and 6.1.1.4'
N N 0.0061 0.0033 'International Tables Vol C Tables 4.2.6.8 and 6.1.1.4'
F F 0.0171 0.0103 'International Tables Vol C Tables 4.2.6.8 and 6.1.1.4'

loop_
_geom_angle_atom_site_label_1
_geom_angle_atom_site_label_2
_geom_angle_atom_site_label_3
_geom_angle
_geom_angle_site_symmetry_1
_geom_angle_site_symmetry_3
_geom_angle_publ_flag
C1 N1 C5 120.05(10) . . ?
C1 N1 B1 119.24(10) . . ?
C5 N1 B1 120.52(10) . . ?
C8 N2 C13 124.93(10) . . ?
C8 N2 B1 121.99(10) . . ?
C13 N2 B1 113.01(9) . . ?
C8 N3 C1 122.74(10) . . ?
N3 C1 N1 123.00(11) . . ?
N3 C1 C2 117.12(11) . . ?
N1 C1 C2 119.88(11) . . ?
C3 C2 C1 120.99(12) . . ?
C3 C2 H2 119.5 . . ?
C1 C2 H2 119.5 . . ?
C2 C3 C4 117.51(11) . . ?
C2 C3 C6 122.03(12) . . ?
C4 C3 C6 120.45(11) . . ?
C5 C4 C3 121.56(11) . . ?
C5 C4 H4 119.2 . . ?
C3 C4 H4 119.2 . . ?
C4 C5 N1 119.90(11) . . ?
C4 C5 C7 120.26(11) . . ?
N1 C5 C7 119.82(11) . . ?
C3 C6 H6A 109.5 . . ?
C3 C6 H6B 109.5 . . ?
H6A C6 H6B 109.5 . . ?
C3 C6 H6C 109.5 . . ?
H6A C6 H6C 109.5 . . ?
H6B C6 H6C 109.5 . . ?
C5 C7 H7A 109.5 . . ?
C5 C7 H7B 109.5 . . ?
H7A C7 H7B 109.5 . . ?
C5 C7 H7C 109.5 . . ?
H7A C7 H7C 109.5 . . ?
H7B C7 H7C 109.5 . . ?
N3 C8 N2 122.40(11) . . ?
N3 C8 C9 113.21(10) . . ?
N2 C8 C9 124.38(10) . . ?
C10 C9 C12 106.24(10) . . ?
C10 C9 C11 107.65(10) . . ?
C12 C9 C11 110.71(10) . . ?
C10 C9 C8 109.28(9) . . ?
C12 C9 C8 113.15(10) . . ?
C11 C9 C8 109.61(10) . . ?
C9 C10 H10A 109.5 . . ?
C9 C10 H10B 109.5 . . ?
H10A C10 H10B 109.5 . . ?
C9 C10 H10C 109.5 . . ?
H10A C10 H10C 109.5 . . ?
H10B C10 H10C 109.5 . . ?
C9 C11 H11A 109.5 . . ?
C9 C11 H11B 109.5 . . ?
H11A C11 H11B 109.5 . . ?
C9 C11 H11C 109.5 . . ?
H11A C11 H11C 109.5 . . ?
H11B C11 H11C 109.5 . . ?
C9 C12 H12A 109.5 . . ?
C9 C12 H12B 109.5 . . ?
H12A C12 H12B 109.5 . . ?
C9 C12 H12C 109.5 . . ?
H12A C12 H12C 109.5 . . ?
H12B C12 H12C 109.5 . . ?
N2 C13 C13 112.31(12) . 2_656 ?
N2 C13 H13A 109.1 . . ?
C13 C13 H13A 109.1 2_656 . ?
N2 C13 H13B 109.1 . . ?
C13 C13 H13B 109.1 2_656 . ?
H13A C13 H13B 107.9 . . ?
F1 B1 F2 109.12(10) . . ?
F1 B1 N2 110.00(10) . . ?
F2 B1 N2 110.14(10) . . ?
F1 B1 N1 109.75(10) . . ?
F2 B1 N1 107.50(10) . . ?
N2 B1 N1 110.28(10) . . ?

loop_
_geom_bond_atom_site_label_1
_geom_bond_atom_site_label_2
_geom_bond_distance
_geom_bond_site_symmetry_2
_geom_bond_publ_flag
F1 B1 1.3926(15) . ?
F2 B1 1.4060(15) . ?
N1 C1 1.3613(16) . ?
N1 C5 1.3826(15) . ?
N1 B1 1.5653(16) . ?
N2 C8 1.3482(15) . ?
N2 C13 1.4864(14) . ?
N2 B1 1.5382(16) . ?
N3 C8 1.3222(15) . ?
N3 C1 1.3582(15) . ?
C1 C2 1.4106(17) . ?
C2 C3 1.3722(17) . ?
C2 H2 0.9500 . ?
C3 C4 1.4049(18) . ?
C3 C6 1.5037(17) . ?
C4 C5 1.3708(18) . ?
C4 H4 0.9500 . ?
C5 C7 1.4995(18) . ?
C6 H6A 0.9800 . ?
C6 H6B 0.9800 . ?
C6 H6C 0.9800 . ?
C7 H7A 0.9800 . ?
C7 H7B 0.9800 . ?
C7 H7C 0.9800 . ?
C8 C9 1.5464(16) . ?
C9 C10 1.5399(17) . ?
C9 C12 1.5399(16) . ?
C9 C11 1.5433(16) . ?
C10 H10A 0.9800 . ?
C10 H10B 0.9800 . ?
C10 H10C 0.9800 . ?
C11 H11A 0.9800 . ?
C11 H11B 0.9800 . ?
C11 H11C 0.9800 . ?
C12 H12A 0.9800 . ?
C12 H12B 0.9800 . ?
C12 H12C 0.9800 . ?
C13 C13 1.546(2) 2_656 ?
C13 H13A 0.9900 . ?
C13 H13B 0.9900 . ?

loop_
_geom_hbond_atom_site_label_D
_geom_hbond_atom_site_label_H
_geom_hbond_atom_site_label_A
_geom_hbond_distance_DH
_geom_hbond_distance_HA
_geom_hbond_distance_DA
_geom_hbond_angle_DHA
_geom_hbond_site_symmetry_A
C13 H13A F2 0.99 2.31 2.9881(14) 124.7 2_656

loop_
_geom_torsion_atom_site_label_1
_geom_torsion_atom_site_label_2
_geom_torsion_atom_site_label_3
_geom_torsion_atom_site_label_4
_geom_torsion
_geom_torsion_site_symmetry_1
_geom_torsion_site_symmetry_2
_geom_torsion_site_symmetry_3
_geom_torsion_site_symmetry_4
_geom_torsion_publ_flag
C8 N3 C1 N1 -1.51(18) . . . . ?
C8 N3 C1 C2 177.76(10) . . . . ?
C5 N1 C1 N3 -178.93(10) . . . . ?
B1 N1 C1 N3 6.15(17) . . . . ?
C5 N1 C1 C2 1.82(16) . . . . ?
B1 N1 C1 C2 -173.10(10) . . . . ?
N3 C1 C2 C3 -177.93(11) . . . . ?
N1 C1 C2 C3 1.36(18) . . . . ?
C1 C2 C3 C4 -2.85(17) . . . . ?
C1 C2 C3 C6 176.37(11) . . . . ?
C2 C3 C4 C5 1.27(18) . . . . ?
C6 C3 C4 C5 -177.97(11) . . . . ?
C3 C4 C5 N1 1.84(18) . . . . ?
C3 C4 C5 C7 -176.69(11) . . . . ?
C1 N1 C5 C4 -3.39(17) . . . . ?
B1 N1 C5 C4 171.46(11) . . . . ?
C1 N1 C5 C7 175.14(11) . . . . ?
B1 N1 C5 C7 -10.00(16) . . . . ?
C1 N3 C8 N2 -2.21(18) . . . . ?
C1 N3 C8 C9 176.58(10) . . . . ?
C13 N2 C8 N3 177.40(10) . . . . ?
B1 N2 C8 N3 0.76(17) . . . . ?
C13 N2 C8 C9 -1.25(17) . . . . ?
B1 N2 C8 C9 -177.89(10) . . . . ?
N3 C8 C9 C10 10.29(14) . . . . ?
N2 C8 C9 C10 -170.94(11) . . . . ?
N3 C8 C9 C12 128.44(11) . . . . ?
N2 C8 C9 C12 -52.80(15) . . . . ?
N3 C8 C9 C11 -107.46(11) . . . . ?
N2 C8 C9 C11 71.30(14) . . . . ?
C8 N2 C13 C13 104.94(15) . . . 2_656 ?
B1 N2 C13 C13 -78.15(14) . . . 2_656 ?
C8 N2 B1 F1 124.62(11) . . . . ?
C13 N2 B1 F1 -52.38(13) . . . . ?
C8 N2 B1 F2 -115.06(12) . . . . ?
C13 N2 B1 F2 67.94(12) . . . . ?
C8 N2 B1 N1 3.43(15) . . . . ?
C13 N2 B1 N1 -173.58(9) . . . . ?
C1 N1 B1 F1 -127.98(11) . . . . ?
C5 N1 B1 F1 57.12(14) . . . . ?
C1 N1 B1 F2 113.46(11) . . . . ?
C5 N1 B1 F2 -61.44(13) . . . . ?
C1 N1 B1 N2 -6.64(15) . . . . ?
C5 N1 B1 N2 178.47(9) . . . . ?
